data_1554866
loop_
_publ_author_name
'Zhou, Qing'
'Chen, Bo'
'Huang, Xiao-Bing'
'Zeng, Ya-Li'
'Chu, Wen-Dao'
'He, Long'
'Liu, Quan-Zhong'

_publ_section_title
;
 Palladium-catalyzed diastereo- and enantioselective formal [3 + 2]
 cycloaddition of vinyl cyclopropanes with cyclic 1-azadienes
;
_journal_issue 11
_journal_name_full 'Organic Chemistry Frontiers'
_journal_page_first 1891
_journal_paper_doi 10.1039/C9QO00325H
_journal_volume 6
_journal_year 2019
_chemical_formula_moiety 'C24 H24 O6'
_chemical_formula_sum 'C24 H24 O6'
_chemical_formula_weight 408.43
_space_group_crystal_system monoclinic
_space_group_IT_number 14
_space_group_name_Hall '-P 2ybc'
_space_group_name_H-M_alt 'P 1 21/c 1'
_atom_sites_solution_hydrogens mixed
_audit_creation_date 2018-10-22
_audit_creation_method
;
Olex2 1.2
(compiled 2018.05.29 svn.r3508 for OlexSys, GUI svn.r5506)
;
_audit_update_record
;
2018-10-23 deposited with the CCDC.	2019-04-15 downloaded from the CCDC.
;
_cell_angle_alpha 90
_cell_angle_beta 99.604(2)
_cell_angle_gamma 90
_cell_formula_units_Z 4
_cell_length_a 10.3133(4)
_cell_length_b 11.2328(4)
_cell_length_c 19.0954(8)
_cell_measurement_reflns_used 9854
_cell_measurement_temperature 293(2)
_cell_measurement_theta_max 71.51
_cell_measurement_theta_min 4.58
_cell_volume 2181.14(15)
_computing_molecular_graphics 'Olex2 (Dolomanov et al., 2009)'
_computing_publication_material 'Olex2 (Dolomanov et al., 2009)'
_computing_structure_refinement 'ShelXL (Sheldrick, 2015)'
_computing_structure_solution 'SHELXT 2014/5 (Sheldrick, 2014)'
_diffrn_ambient_temperature 293.15
_diffrn_measured_fraction_theta_full 0.986
_diffrn_measured_fraction_theta_max 0.977
_diffrn_measurement_device_type 'Bruker APEX-II CCD'
_diffrn_measurement_method '\f and \w scans'
_diffrn_radiation_type CuK\a
_diffrn_radiation_wavelength 1.54178
_diffrn_reflns_av_R_equivalents 0.0290
_diffrn_reflns_av_unetI/netI 0.0211
_diffrn_reflns_Laue_measured_fraction_full 0.986
_diffrn_reflns_Laue_measured_fraction_max 0.977
_diffrn_reflns_limit_h_max 12
_diffrn_reflns_limit_h_min -12
_diffrn_reflns_limit_k_max 13
_diffrn_reflns_limit_k_min -13
_diffrn_reflns_limit_l_max 19
_diffrn_reflns_limit_l_min -22
_diffrn_reflns_number 23150
_diffrn_reflns_point_group_measured_fraction_full 0.986
_diffrn_reflns_point_group_measured_fraction_max 0.977
_diffrn_reflns_theta_full 67.679
_diffrn_reflns_theta_max 71.962
_diffrn_reflns_theta_min 4.584
_diffrn_standards_number 0
_exptl_absorpt_coefficient_mu 0.733
_exptl_absorpt_correction_type none
_exptl_crystal_colour colourless
_exptl_crystal_colour_primary colourless
_exptl_crystal_density_diffrn 1.244
_exptl_crystal_description block
_exptl_crystal_F_000 864
_exptl_crystal_size_max 0.05
_exptl_crystal_size_mid 0.04
_exptl_crystal_size_min 0.03
_refine_diff_density_max 0.235
_refine_diff_density_min -0.255
_refine_diff_density_rms 0.031
_refine_ls_extinction_method none
_refine_ls_goodness_of_fit_ref 1.038
_refine_ls_hydrogen_treatment mixed
_refine_ls_matrix_type full
_refine_ls_number_parameters 276
_refine_ls_number_reflns 4191
_refine_ls_number_restraints 0
_refine_ls_restrained_S_all 1.038
_refine_ls_R_factor_all 0.0540
_refine_ls_R_factor_gt 0.0499
_refine_ls_shift/su_max 0.003
_refine_ls_shift/su_mean 0.000
_refine_ls_structure_factor_coef Fsqd
_refine_ls_weighting_details 'w=1/[\s^2^(Fo^2^)+(0.0677P)^2^+0.5650P] where P=(Fo^2^+2Fc^2^)/3'
_refine_ls_weighting_scheme calc
_refine_ls_wR_factor_gt 0.1332
_refine_ls_wR_factor_ref 0.1372
_reflns_Friedel_coverage 0.000
_reflns_number_gt 3778
_reflns_number_total 4191
_reflns_threshold_expression 'I > 2\s(I)'
_cod_data_source_file c9qo00325h2.cif
_cod_data_source_block cu_20180712_0m-auto
_cod_database_code 1554866
_shelx_shelxl_version_number 2018/3
_shelx_space_group_comment
;
The symmetry employed for this shelxl refinement is uniquely defined
by the following loop, which should always be used as a source of
symmetry information in preference to the above space-group names.
They are only intended as comments.
;
_shelx_estimated_absorpt_t_max 0.978
_shelx_estimated_absorpt_t_min 0.964
_olex2_refinement_description
;
1. Fixed Uiso
 At 1.2 times of:
  All C(H) groups, All C(H,H) groups
 At 1.5 times of:
  All C(H,H,H) groups, All O(H) groups
2.a Ternary CH refined with riding coordinates:
 C6(H6), C7(H7), C21(H21)
2.b Secondary CH2 refined with riding coordinates:
 C24(H24A,H24B)
2.c Aromatic/amide H refined with riding coordinates:
 C1(H1), C2(H2), C3(H3), C14(H14), C15(H15), C16(H16), C17(H17), C18(H18),
 C19(H19), C22(H22)
2.d X=CH2 refined with riding coordinates:
 C23(H23A,H23B)
2.e Idealised Me refined as rotating group:
 C10(H10A,H10B,H10C), C11(H11A,H11B,H11C)
;
_olex2_submission_special_instructions 'No special instructions were received'

loop_
_space_group_symop_operation_xyz
'x, y, z'
'-x, y+1/2, -z+1/2'
'-x, -y, -z'
'x, -y-1/2, z-1/2'

loop_
_atom_site_label
_atom_site_type_symbol
_atom_site_fract_x
_atom_site_fract_y
_atom_site_fract_z
_atom_site_U_iso_or_equiv
_atom_site_adp_type
_atom_site_occupancy
_atom_site_site_symmetry_order
_atom_site_calc_flag
_atom_site_refinement_flags_posn
O1 O 0.67477(11) 0.35271(10) 0.63756(8) 0.0665(3) Uani 1 1 d .
O2 O 0.41482(11) 0.37445(10) 0.54973(5) 0.0564(3) Uani 1 1 d .
O3 O 0.25877(12) 0.12757(10) 0.79326(7) 0.0635(3) Uani 1 1 d .
O4 O 0.05602(18) 0.06579(13) 0.84342(9) 0.0865(5) Uani 1 1 d .
H4 H 0.131(3) 0.061(3) 0.8301(18) 0.130 Uiso 1 1 d R
O5 O 0.60621(14) 0.17433(12) 0.66369(11) 0.0967(6) Uani 1 1 d .
O6 O 0.35000(14) 0.51403(11) 0.61908(8) 0.0754(4) Uani 1 1 d .
C1 C -0.14502(19) 0.3287(3) 0.84559(12) 0.0902(7) Uani 1 1 d .
H1 H -0.224857 0.349820 0.858647 0.108 Uiso 1 1 calc R
C2 C -0.0705(2) 0.4143(2) 0.82003(11) 0.0870(7) Uani 1 1 d .
H2 H -0.099295 0.492843 0.816268 0.104 Uiso 1 1 calc R
C3 C 0.04701(18) 0.38363(18) 0.80001(9) 0.0661(5) Uani 1 1 d .
H3 H 0.096712 0.441982 0.782277 0.079 Uiso 1 1 calc R
C4 C 0.09350(14) 0.26610(14) 0.80576(7) 0.0502(3) Uani 1 1 d .
C5 C 0.21708(14) 0.23023(13) 0.78298(7) 0.0465(3) Uani 1 1 d .
C6 C 0.29515(14) 0.31617(12) 0.74551(7) 0.0453(3) Uani 1 1 d .
H6 H 0.235782 0.377640 0.722087 0.054 Uiso 1 1 calc R
C7 C 0.35999(13) 0.25250(12) 0.68968(7) 0.0427(3) Uani 1 1 d .
H7 H 0.407077 0.183746 0.713136 0.051 Uiso 1 1 calc R
C8 C 0.46695(13) 0.34349(12) 0.67367(7) 0.0438(3) Uani 1 1 d .
C9 C 0.58742(14) 0.27853(14) 0.65727(9) 0.0537(4) Uani 1 1 d .
C10 C 0.79423(19) 0.2985(2) 0.62258(16) 0.0907(7) Uani 1 1 d .
H10A H 0.833206 0.251295 0.662507 0.136 Uiso 1 1 calc GR
H10B H 0.854740 0.359515 0.613893 0.136 Uiso 1 1 calc GR
H10C H 0.774093 0.248588 0.581375 0.136 Uiso 1 1 calc GR
C11 C 0.3391(2) 0.4306(2) 0.48791(10) 0.0869(6) Uani 1 1 d .
H11A H 0.247102 0.416782 0.487587 0.130 Uiso 1 1 calc GR
H11B H 0.363854 0.397558 0.445700 0.130 Uiso 1 1 calc GR
H11C H 0.355968 0.514670 0.489446 0.130 Uiso 1 1 calc GR
C12 C 0.40629(14) 0.42280(12) 0.61212(8) 0.0465(3) Uani 1 1 d .
C13 C 0.26785(15) 0.20558(14) 0.62575(8) 0.0522(4) Uani 1 1 d .
C14 C 0.15110(17) 0.2628(2) 0.59770(10) 0.0735(5) Uani 1 1 d .
H14 H 0.124828 0.330200 0.619956 0.088 Uiso 1 1 calc R
C15 C 0.0739(2) 0.2196(3) 0.53663(12) 0.0979(8) Uani 1 1 d .
H15 H -0.003947 0.258417 0.518173 0.117 Uiso 1 1 calc R
C16 C 0.1105(3) 0.1211(3) 0.50328(12) 0.1020(9) Uani 1 1 d .
H16 H 0.058477 0.093612 0.461955 0.122 Uiso 1 1 calc R
C17 C 0.2241(3) 0.0625(2) 0.53065(12) 0.0944(8) Uani 1 1 d .
H17 H 0.248560 -0.005410 0.508184 0.113 Uiso 1 1 calc R
C18 C 0.3032(2) 0.10422(17) 0.59212(9) 0.0692(5) Uani 1 1 d .
H18 H 0.380094 0.063881 0.610631 0.083 Uiso 1 1 calc R
C19 C -0.1040(2) 0.2126(3) 0.85223(11) 0.0865(7) Uani 1 1 d .
H19 H -0.156642 0.155502 0.868890 0.104 Uiso 1 1 calc R
C20 C 0.01720(17) 0.17985(18) 0.83393(9) 0.0626(4) Uani 1 1 d .
C21 C 0.41144(15) 0.37745(13) 0.79490(8) 0.0513(4) Uani 1 1 d .
H21 H 0.378558 0.447552 0.816975 0.062 Uiso 1 1 calc R
C22 C 0.4818(2) 0.29844(19) 0.85143(10) 0.0732(5) Uani 1 1 d .
H22 H 0.517667 0.228278 0.837211 0.088 Uiso 1 1 calc R
C23 C 0.4970(3) 0.3203(3) 0.91923(13) 0.1301(13) Uani 1 1 d .
H23A H 0.462471 0.389586 0.935439 0.156 Uiso 1 1 calc R
H23B H 0.542235 0.266607 0.951474 0.156 Uiso 1 1 calc R
C24 C 0.50081(19) 0.41793(17) 0.74292(9) 0.0654(5) Uani 1 1 d .
H24A H 0.592271 0.406180 0.763821 0.078 Uiso 1 1 calc R
H24B H 0.487201 0.501912 0.732339 0.078 Uiso 1 1 calc R

loop_
_atom_site_aniso_label
_atom_site_aniso_U_11
_atom_site_aniso_U_22
_atom_site_aniso_U_33
_atom_site_aniso_U_23
_atom_site_aniso_U_13
_atom_site_aniso_U_12
O1 0.0475(6) 0.0577(7) 0.0997(9) 0.0064(6) 0.0282(6) -0.0031(5)
O2 0.0657(7) 0.0617(6) 0.0438(5) 0.0081(5) 0.0146(5) 0.0036(5)
O3 0.0725(7) 0.0462(6) 0.0790(8) 0.0116(5) 0.0337(6) 0.0024(5)
O4 0.1041(11) 0.0696(9) 0.0990(11) -0.0095(7) 0.0555(9) -0.0304(8)
O5 0.0678(8) 0.0522(7) 0.1784(17) 0.0290(9) 0.0451(10) 0.0112(6)
O6 0.0858(9) 0.0528(7) 0.0916(9) 0.0072(6) 0.0266(7) 0.0233(6)
C1 0.0482(10) 0.150(2) 0.0735(13) -0.0037(14) 0.0139(9) 0.0146(12)
C2 0.0721(12) 0.1213(18) 0.0695(12) 0.0175(12) 0.0170(10) 0.0421(13)
C3 0.0628(10) 0.0797(11) 0.0582(9) 0.0151(8) 0.0174(8) 0.0214(9)
C4 0.0445(7) 0.0661(9) 0.0403(7) 0.0011(6) 0.0077(6) -0.0021(6)
C5 0.0486(7) 0.0470(8) 0.0448(7) 0.0024(6) 0.0104(6) -0.0022(6)
C6 0.0463(7) 0.0419(7) 0.0490(7) 0.0055(6) 0.0115(6) 0.0000(6)
C7 0.0432(7) 0.0430(7) 0.0425(7) 0.0040(5) 0.0086(5) -0.0062(5)
C8 0.0442(7) 0.0432(7) 0.0448(7) 0.0033(5) 0.0101(5) -0.0066(5)
C9 0.0438(7) 0.0490(8) 0.0685(9) 0.0097(7) 0.0098(7) -0.0024(6)
C10 0.0532(10) 0.0842(14) 0.143(2) 0.0005(14) 0.0396(12) 0.0014(9)
C11 0.0869(14) 0.1140(17) 0.0575(11) 0.0312(11) 0.0055(10) 0.0026(12)
C12 0.0463(7) 0.0407(7) 0.0561(8) 0.0055(6) 0.0185(6) 0.0001(6)
C13 0.0515(8) 0.0619(9) 0.0439(7) 0.0027(6) 0.0102(6) -0.0190(7)
C14 0.0494(9) 0.1100(15) 0.0597(10) 0.0004(10) 0.0048(7) -0.0101(9)
C15 0.0586(11) 0.166(3) 0.0642(12) 0.0019(15) -0.0026(9) -0.0232(14)
C16 0.0910(16) 0.154(2) 0.0563(11) -0.0104(14) -0.0025(11) -0.0545(17)
C17 0.123(2) 0.0948(16) 0.0646(12) -0.0219(11) 0.0128(13) -0.0391(15)
C18 0.0860(12) 0.0649(10) 0.0561(9) -0.0071(8) 0.0101(9) -0.0205(9)
C19 0.0580(10) 0.132(2) 0.0748(12) -0.0194(13) 0.0256(9) -0.0319(12)
C20 0.0571(9) 0.0792(12) 0.0541(9) -0.0109(8) 0.0173(7) -0.0204(8)
C21 0.0595(9) 0.0454(8) 0.0515(8) -0.0072(6) 0.0163(7) -0.0077(6)
C22 0.0779(12) 0.0766(12) 0.0600(10) 0.0097(9) -0.0034(9) -0.0254(10)
C23 0.153(3) 0.172(3) 0.0583(13) 0.0193(15) -0.0024(14) -0.074(2)
C24 0.0726(10) 0.0743(11) 0.0500(9) -0.0055(8) 0.0127(7) -0.0307(9)

loop_
_atom_type_symbol
_atom_type_description
_atom_type_scat_dispersion_real
_atom_type_scat_dispersion_imag
_atom_type_scat_source
C C 0.0181 0.0091 'International Tables Vol C Tables 4.2.6.8 and 6.1.1.4'
H H 0.0000 0.0000 'International Tables Vol C Tables 4.2.6.8 and 6.1.1.4'
O O 0.0492 0.0322 'International Tables Vol C Tables 4.2.6.8 and 6.1.1.4'

loop_
_geom_angle_atom_site_label_1
_geom_angle_atom_site_label_2
_geom_angle_atom_site_label_3
_geom_angle
C9 O1 C10 115.65(14)
C12 O2 C11 116.54(14)
C20 O4 H4 107(2)
C2 C1 H1 119.4
C2 C1 C19 121.18(19)
C19 C1 H1 119.4
C1 C2 H2 120.1
C1 C2 C3 119.8(2)
C3 C2 H2 120.1
C2 C3 H3 119.3
C2 C3 C4 121.3(2)
C4 C3 H3 119.3
C3 C4 C5 122.46(14)
C3 C4 C20 118.12(15)
C20 C4 C5 119.41(15)
O3 C5 C4 120.33(13)
O3 C5 C6 118.21(13)
C4 C5 C6 121.45(13)
C5 C6 H6 108.9
C5 C6 C7 111.18(11)
C5 C6 C21 114.39(12)
C7 C6 H6 108.9
C7 C6 C21 104.31(11)
C21 C6 H6 108.9
C6 C7 H7 106.9
C6 C7 C8 103.57(11)
C8 C7 H7 106.9
C13 C7 C6 115.95(12)
C13 C7 H7 106.9
C13 C7 C8 115.92(11)
C9 C8 C7 110.66(11)
C9 C8 C12 111.52(11)
C9 C8 C24 111.02(13)
C12 C8 C7 108.62(11)
C12 C8 C24 110.29(13)
C24 C8 C7 104.47(11)
O1 C9 C8 111.99(12)
O5 C9 O1 122.72(15)
O5 C9 C8 125.22(14)
O1 C10 H10A 109.5
O1 C10 H10B 109.5
O1 C10 H10C 109.5
H10A C10 H10B 109.5
H10A C10 H10C 109.5
H10B C10 H10C 109.5
O2 C11 H11A 109.5
O2 C11 H11B 109.5
O2 C11 H11C 109.5
H11A C11 H11B 109.5
H11A C11 H11C 109.5
H11B C11 H11C 109.5
O2 C12 C8 111.93(12)
O6 C12 O2 123.86(14)
O6 C12 C8 124.04(14)
C14 C13 C7 122.48(16)
C18 C13 C7 118.82(15)
C18 C13 C14 118.65(16)
C13 C14 H14 120.0
C15 C14 C13 120.1(2)
C15 C14 H14 120.0
C14 C15 H15 119.6
C16 C15 C14 120.9(2)
C16 C15 H15 119.6
C15 C16 H16 120.0
C15 C16 C17 119.9(2)
C17 C16 H16 120.0
C16 C17 H17 119.9
C16 C17 C18 120.2(2)
C18 C17 H17 119.9
C13 C18 C17 120.3(2)
C13 C18 H18 119.9
C17 C18 H18 119.9
C1 C19 H19 120.0
C1 C19 C20 120.1(2)
C20 C19 H19 120.0
O4 C20 C4 122.22(15)
O4 C20 C19 118.29(18)
C19 C20 C4 119.5(2)
C6 C21 H21 109.2
C22 C21 C6 114.12(12)
C22 C21 H21 109.2
C22 C21 C24 111.91(15)
C24 C21 C6 102.98(12)
C24 C21 H21 109.2
C21 C22 H22 117.6
C23 C22 C21 124.9(3)
C23 C22 H22 117.6
C22 C23 H23A 120.0
C22 C23 H23B 120.0
H23A C23 H23B 120.0
C8 C24 H24A 110.0
C8 C24 H24B 110.0
C21 C24 C8 108.52(12)
C21 C24 H24A 110.0
C21 C24 H24B 110.0
H24A C24 H24B 108.4

loop_
_geom_bond_atom_site_label_1
_geom_bond_atom_site_label_2
_geom_bond_distance
O1 C9 1.3270(18)
O1 C10 1.445(2)
O2 C11 1.447(2)
O2 C12 1.3256(18)
O3 C5 1.2350(18)
O4 H4 0.85(3)
O4 C20 1.346(3)
O5 C9 1.189(2)
O6 C12 1.1960(18)
C1 H1 0.9300
C1 C2 1.371(4)
C1 C19 1.370(4)
C2 H2 0.9300
C2 C3 1.374(3)
C3 H3 0.9300
C3 C4 1.403(2)
C4 C5 1.470(2)
C4 C20 1.410(2)
C5 C6 1.5114(19)
C6 H6 0.9800
C6 C7 1.5274(19)
C6 C21 1.557(2)
C7 H7 0.9800
C7 C8 1.5708(18)
C7 C13 1.5112(19)
C8 C9 1.518(2)
C8 C12 1.5236(19)
C8 C24 1.554(2)
C10 H10A 0.9600
C10 H10B 0.9600
C10 H10C 0.9600
C11 H11A 0.9600
C11 H11B 0.9600
C11 H11C 0.9600
C13 C14 1.391(3)
C13 C18 1.386(3)
C14 H14 0.9300
C14 C15 1.385(3)
C15 H15 0.9300
C15 C16 1.361(4)
C16 H16 0.9300
C16 C17 1.369(4)
C17 H17 0.9300
C17 C18 1.394(3)
C18 H18 0.9300
C19 H19 0.9300
C19 C20 1.402(3)
C21 H21 0.9800
C21 C22 1.489(2)
C21 C24 1.532(2)
C22 H22 0.9300
C22 C23 1.301(3)
C23 H23A 0.9300
C23 H23B 0.9300
C24 H24A 0.9700
C24 H24B 0.9700

loop_
_geom_torsion_atom_site_label_1
_geom_torsion_atom_site_label_2
_geom_torsion_atom_site_label_3
_geom_torsion_atom_site_label_4
_geom_torsion
O3 C5 C6 C7 34.35(18)
O3 C5 C6 C21 -83.47(17)
C1 C2 C3 C4 -0.6(3)
C1 C19 C20 O4 177.82(19)
C1 C19 C20 C4 -2.8(3)
C2 C1 C19 C20 1.1(3)
C2 C3 C4 C5 178.34(17)
C2 C3 C4 C20 -1.0(3)
C3 C4 C5 O3 175.23(15)
C3 C4 C5 C6 -5.8(2)
C3 C4 C20 O4 -177.92(16)
C3 C4 C20 C19 2.7(2)
C4 C5 C6 C7 -144.62(13)
C4 C5 C6 C21 97.56(16)
C5 C4 C20 O4 2.7(2)
C5 C4 C20 C19 -176.68(15)
C5 C6 C7 C8 -163.66(11)
C5 C6 C7 C13 68.20(15)
C5 C6 C21 C22 37.60(19)
C5 C6 C21 C24 159.12(14)
C6 C7 C8 C9 146.11(12)
C6 C7 C8 C12 -91.15(13)
C6 C7 C8 C24 26.55(15)
C6 C7 C13 C14 33.3(2)
C6 C7 C13 C18 -149.25(14)
C6 C21 C22 C23 -122.7(2)
C6 C21 C24 C8 -20.49(18)
C7 C6 C21 C22 -84.07(16)
C7 C6 C21 C24 37.45(15)
C7 C8 C9 O1 174.58(12)
C7 C8 C9 O5 -8.4(2)
C7 C8 C12 O2 -86.29(14)
C7 C8 C12 O6 89.09(17)
C7 C8 C24 C21 -3.42(18)
C7 C13 C14 C15 176.37(17)
C7 C13 C18 C17 -176.35(17)
C8 C7 C13 C14 -88.52(18)
C8 C7 C13 C18 88.97(17)
C9 C8 C12 O2 35.93(16)
C9 C8 C12 O6 -148.69(15)
C9 C8 C24 C21 -122.74(15)
C10 O1 C9 O5 1.4(3)
C10 O1 C9 C8 178.55(16)
C11 O2 C12 O6 -6.7(2)
C11 O2 C12 C8 168.65(14)
C12 C8 C9 O1 53.54(17)
C12 C8 C9 O5 -129.4(2)
C12 C8 C24 C21 113.12(15)
C13 C7 C8 C9 -85.74(16)
C13 C7 C8 C12 37.00(16)
C13 C7 C8 C24 154.70(14)
C13 C14 C15 C16 0.1(3)
C14 C13 C18 C17 1.2(3)
C14 C15 C16 C17 0.9(4)
C15 C16 C17 C18 -0.8(4)
C16 C17 C18 C13 -0.3(3)
C18 C13 C14 C15 -1.1(3)
C19 C1 C2 C3 0.6(3)
C20 C4 C5 O3 -5.4(2)
C20 C4 C5 C6 173.55(14)
C21 C6 C7 C8 -39.89(13)
C21 C6 C7 C13 -168.03(12)
C22 C21 C24 C8 102.52(17)
C24 C8 C9 O1 -69.89(17)
C24 C8 C9 O5 107.2(2)
C24 C8 C12 O2 159.78(12)
C24 C8 C12 O6 -24.8(2)
C24 C21 C22 C23 120.8(2)
